data_4112762
loop_
_publ_author_name
'Yutaka Matsuo'
'Kazukuni Tahara'
'Masaya Sawamura'
'Eiichi Nakamura'

_publ_contact_author 'Nakamura, Eiichi'
_publ_contact_author_email nakamura@chem.s.u-tokyo.ac.jp
_publ_section_title
;
 Creation of Hoop- and Bowl-Shaped Benzenoid Systems by Selective
 Detraction of [60]Fullerene Conjugation. [10]Cyclophenacene and Fused
 Corannulene Derivatives
;
_journal_name_full 'Journal of the American Chemical Society'
_journal_page_first 8725
_journal_page_last 8734
_journal_paper_doi 10.1021/ja048683w
_journal_volume 126
_journal_year 2004
_chemical_compound_source 'synthesis as described'
_chemical_formula_moiety 'C105 H50 Cl1 N1 Pd1'
_chemical_formula_structural 'C105 H50 Cl1 N1 Pd1'
_chemical_formula_sum 'C105 H50 Cl N Pd'
_chemical_formula_weight 1467.31
_chemical_name_systematic
;
 Pd-allyl-C60Ph5Me5CN
;
_space_group_IT_number 14
_symmetry_cell_setting monoclinic
_symmetry_Int_Tables_number 14
_symmetry_space_group_name_Hall '-P 2yn'
_symmetry_space_group_name_H-M 'P 1 21/n 1'
_atom_sites_solution_hydrogens geom
_atom_sites_solution_primary direct
_atom_sites_solution_secondary difmap
_cell_angle_alpha 90
_cell_angle_beta 97.044(5)
_cell_angle_gamma 90
_cell_formula_units_Z 8
_cell_length_a 14.9920(17)
_cell_length_b 27.547(2)
_cell_length_c 32.7300(14)
_cell_measurement_reflns_used 0
_cell_measurement_temperature 173(2)
_cell_measurement_theta_max 0
_cell_measurement_theta_min 0
_cell_measurement_wavelength 0.71073
_cell_volume 13415.0(19)
_computing_molecular_graphics 'Ortep-3 for Windows (Farrugia, 1997)'
_computing_structure_refinement 'SHELXL-97 (Sheldrick, 1997)'
_computing_structure_solution 'SHELXS-97 (Sheldrick, 1997)'
_diffrn_ambient_temperature 173(2)
_diffrn_measured_fraction_theta_full 0.856
_diffrn_measured_fraction_theta_max 0.856
_diffrn_radiation_monochromator graphite
_diffrn_radiation_probe x-ray
_diffrn_radiation_type MoK\a
_diffrn_radiation_wavelength 0.71073
_diffrn_reflns_av_unetI/netI 0.0926
_diffrn_reflns_limit_h_max 18
_diffrn_reflns_limit_h_min 0
_diffrn_reflns_limit_k_max 33
_diffrn_reflns_limit_k_min 0
_diffrn_reflns_limit_l_max 36
_diffrn_reflns_limit_l_min -38
_diffrn_reflns_number 21958
_diffrn_reflns_theta_full 25.75
_diffrn_reflns_theta_max 25.75
_diffrn_reflns_theta_min 2.06
_exptl_absorpt_coefficient_mu 0.375
_exptl_absorpt_correction_type none
_exptl_crystal_colour orange
_exptl_crystal_density_diffrn 1.453
_exptl_crystal_description prism
_exptl_crystal_F_000 6000
_exptl_crystal_size_max 0.25
_exptl_crystal_size_mid 0.21
_exptl_crystal_size_min 0.20
_refine_diff_density_max 2.696
_refine_diff_density_min -1.773
_refine_diff_density_rms 0.138
_refine_ls_extinction_coef 0.0017(2)
_refine_ls_extinction_expression Fc^*^=kFc[1+0.001xFc^2^\l^3^/sin(2\q)]^-1/4^
_refine_ls_extinction_method SHELXL
_refine_ls_goodness_of_fit_ref 0.993
_refine_ls_hydrogen_treatment mixed
_refine_ls_matrix_type full
_refine_ls_number_parameters 1944
_refine_ls_number_reflns 21958
_refine_ls_number_restraints 12
_refine_ls_restrained_S_all 0.993
_refine_ls_R_factor_all 0.1801
_refine_ls_R_factor_gt 0.1054
_refine_ls_shift/su_max 0.001
_refine_ls_shift/su_mean 0
_refine_ls_structure_factor_coef Fsqd
_refine_ls_weighting_details 'calc w=1/[\s^2^(Fo^2^)+(0.2000P)^2^+0.0000P] where P=(Fo^2^+2Fc^2^)/3'
_refine_ls_weighting_scheme calc
_refine_ls_wR_factor_gt 0.2705
_refine_ls_wR_factor_ref 0.324
_reflns_number_gt 9462
_reflns_number_total 21958
_reflns_threshold_expression >2sigma(I)
_cod_data_source_file ja048683wsi20040514_120922.cif
_cod_data_source_block Pd[C60(CN)Me5Ph5](allyl)
_cod_original_cell_volume 13415(2)
_cod_original_sg_symbol_H-M 'P 21/n'
_cod_database_code 4112762

loop_
_symmetry_equiv_pos_as_xyz
'x, y, z'
'-x+1/2, y+1/2, -z+1/2'
'-x, -y, -z'
'x-1/2, -y-1/2, z-1/2'

loop_
_atom_site_label
_atom_site_type_symbol
_atom_site_fract_x
_atom_site_fract_y
_atom_site_fract_z
_atom_site_U_iso_or_equiv
_atom_site_adp_type
_atom_site_occupancy
_atom_site_symmetry_multiplicity
_atom_site_calc_flag
_atom_site_refinement_flags
Pd1 Pd 0.63859(5) 0.13366(2) 0.858159(18) 0.0699(3) Uani 1 1 d .
Pd2 Pd 0.21204(5) 0.19300(3) 0.602601(18) 0.0676(3) Uani 1 1 d .
Cl1 Cl 0.9023(3) 0.15342(13) 0.33428(11) 0.1306(12) Uani 1 1 d .
Cl2 Cl 0.4053(4) 0.41108(16) 0.72297(11) 0.203(2) Uani 1 1 d .
N1A N 0.497(2) -0.1021(9) 0.5623(6) 0.080(8) Uani 0.3 1 d P
N1B N 0.594(2) -0.1041(10) 0.5612(6) 0.079(7) Uani 0.3 1 d P
N1C N 0.562(2) -0.1903(11) 0.6257(8) 0.143(13) Uani 0.4 1 d P
N2 N -0.5069(11) 0.3335(6) 0.4762(4) 0.180(6) Uani 1 1 d .
C1 C 0.5346(6) 0.0926(3) 0.80357(19) 0.0539(19) Uani 1 1 d .
C2 C 0.6052(6) 0.1184(3) 0.7878(2) 0.055(2) Uani 1 1 d .
C3 C 0.6879(6) 0.0943(2) 0.80410(18) 0.0511(19) Uani 1 1 d .
C4 C 0.6675(6) 0.0574(3) 0.83174(18) 0.0501(18) Uani 1 1 d .
C5 C 0.5711(6) 0.0566(3) 0.83083(19) 0.053(2) Uani 1 1 d .
C6 C 0.4365(6) 0.0941(3) 0.7844(2) 0.056(2) Uani 1 1 d .
C7 C 0.5933(6) 0.1465(3) 0.74729(19) 0.055(2) Uani 1 1 d .
C8 C 0.7737(5) 0.0959(3) 0.78420(19) 0.0527(19) Uani 1 1 d .
C9 C 0.7273(6) 0.0149(2) 0.84442(18) 0.0499(19) Uani 1 1 d .
C10 C 0.5188(6) 0.0138(3) 0.84369(19) 0.0524(19) Uani 1 1 d .
C11 C 0.4378(6) 0.1042(3) 0.7380(2) 0.057(2) Uani 1 1 d .
C12 C 0.5078(6) 0.1263(3) 0.7223(2) 0.0541(19) Uani 1 1 d .
C13 C 0.6668(6) 0.1270(2) 0.7222(2) 0.0523(19) Uani 1 1 d .
C14 C 0.7453(6) 0.1054(3) 0.7377(2) 0.059(2) Uani 1 1 d .
C15 C 0.8072(6) 0.0430(3) 0.7832(2) 0.055(2) Uani 1 1 d .
C16 C 0.7885(5) 0.0074(3) 0.8089(2) 0.0537(19) Uani 1 1 d .
C17 C 0.6676(6) -0.0311(3) 0.83743(18) 0.0515(19) Uani 1 1 d .
C18 C 0.5764(6) -0.0320(3) 0.83726(18) 0.0508(19) Uani 1 1 d .
C19 C 0.4394(6) 0.0056(3) 0.8094(2) 0.055(2) Uani 1 1 d .
C20 C 0.4053(5) 0.0414(3) 0.7834(2) 0.0515(18) Uani 1 1 d .
C21 C 0.3870(6) 0.0667(3) 0.7150(2) 0.060(2) Uani 1 1 d .
C22 C 0.5299(7) 0.1123(3) 0.6817(2) 0.062(2) Uani 1 1 d .
C23 C 0.6249(6) 0.1127(3) 0.6821(2) 0.057(2) Uani 1 1 d .
C24 C 0.7851(6) 0.0682(3) 0.7139(2) 0.058(2) Uani 1 1 d .
C25 C 0.8251(6) 0.0311(3) 0.7419(2) 0.057(2) Uani 1 1 d .
C26 C 0.7813(6) -0.0419(3) 0.79503(19) 0.053(2) Uani 1 1 d .
C27 C 0.7096(5) -0.0663(3) 0.81149(19) 0.0510(18) Uani 1 1 d .
C28 C 0.5233(6) -0.0663(3) 0.8119(2) 0.056(2) Uani 1 1 d .
C29 C 0.4397(6) -0.0437(3) 0.7959(2) 0.056(2) Uani 1 1 d .
C30 C 0.3662(6) 0.0285(3) 0.7418(2) 0.058(2) Uani 1 1 d .
C31 C 0.4058(6) 0.0529(3) 0.6748(2) 0.065(2) Uani 1 1 d .
C32 C 0.4786(6) 0.0769(3) 0.6585(2) 0.064(2) Uani 1 1 d .
C33 C 0.6641(6) 0.0777(3) 0.6577(2) 0.060(2) Uani 1 1 d .
C34 C 0.7472(7) 0.0551(3) 0.67457(19) 0.065(2) Uani 1 1 d .
C35 C 0.8218(6) -0.0165(3) 0.72779(19) 0.056(2) Uani 1 1 d .
C36 C 0.7981(6) -0.0550(3) 0.75534(19) 0.058(2) Uani 1 1 d .
C37 C 0.6568(6) -0.1000(3) 0.78798(19) 0.0519(19) Uani 1 1 d .
C38 C 0.5635(6) -0.1004(3) 0.7878(2) 0.055(2) Uani 1 1 d .
C39 C 0.4016(6) -0.0573(3) 0.7555(2) 0.059(2) Uani 1 1 d .
C40 C 0.3636(6) -0.0190(3) 0.7284(2) 0.061(2) Uani 1 1 d .
C41 C 0.3996(7) 0.0040(3) 0.6608(2) 0.071(3) Uani 1 1 d .
C42 C 0.5204(8) 0.0425(3) 0.6335(2) 0.067(3) Uani 1 1 d .
C43 C 0.6099(7) 0.0429(3) 0.6328(2) 0.064(2) Uani 1 1 d .
C44 C 0.7468(6) 0.0060(3) 0.6606(2) 0.065(2) Uani 1 1 d .
C45 C 0.7825(6) -0.0304(3) 0.6866(2) 0.060(2) Uani 1 1 d .
C46 C 0.7480(6) -0.0915(3) 0.7318(2) 0.056(2) Uani 1 1 d .
C47 C 0.6783(6) -0.1138(3) 0.7475(2) 0.058(2) Uani 1 1 d .
C48 C 0.5185(6) -0.1145(3) 0.7479(2) 0.060(2) Uani 1 1 d .
C49 C 0.4413(6) -0.0926(3) 0.7322(2) 0.060(2) Uani 1 1 d .
C50 C 0.3784(6) -0.0324(3) 0.6876(2) 0.065(2) Uani 1 1 d .
C51 C 0.4604(7) -0.0030(3) 0.6264(2) 0.072(3) Uani 1 1 d .
C52 C 0.6683(7) -0.0011(3) 0.6263(2) 0.068(3) Uani 1 1 d .
C53 C 0.7504(6) -0.0818(3) 0.6847(2) 0.060(2) Uani 1 1 d .
C54 C 0.5928(6) -0.1338(3) 0.7228(2) 0.060(2) Uani 1 1 d .
C55 C 0.4118(7) -0.0840(3) 0.6858(2) 0.066(2) Uani 1 1 d .
C56 C 0.5183(8) -0.0468(3) 0.6369(3) 0.079(3) Uani 1 1 d .
C57 C 0.6188(8) -0.0459(3) 0.6370(2) 0.077(3) Uani 1 1 d .
C58 C 0.6542(7) -0.0817(3) 0.6654(2) 0.068(2) Uani 1 1 d .
C59 C 0.5794(7) -0.1053(3) 0.6818(2) 0.070(2) Uani 1 1 d .
C60 C 0.4972(7) -0.0832(3) 0.6661(2) 0.070(3) Uani 1 1 d .
C61 C 0.3749(6) 0.1283(3) 0.8068(2) 0.055(2) Uani 1 1 d .
C62 C 0.2872(7) 0.1157(3) 0.8090(2) 0.067(2) Uani 1 1 d .
H62 H 0.2637 0.087 0.7957 0.081 Uiso 1 1 calc R
C63 C 0.2316(7) 0.1444(4) 0.8305(3) 0.079(3) Uani 1 1 d .
H63 H 0.1712 0.135 0.8323 0.095 Uiso 1 1 calc R
C64 C 0.2663(7) 0.1867(3) 0.8491(2) 0.075(3) Uani 1 1 d .
H64 H 0.2291 0.2067 0.8636 0.09 Uiso 1 1 calc R
C65 C 0.3535(7) 0.1999(3) 0.8470(2) 0.069(2) Uani 1 1 d .
H65 H 0.3767 0.2289 0.8599 0.083 Uiso 1 1 calc R
C66 C 0.4084(7) 0.1707(3) 0.8256(2) 0.064(2) Uani 1 1 d .
H66 H 0.4689 0.1799 0.824 0.077 Uiso 1 1 calc R
C67 C 0.5906(6) 0.2019(3) 0.74926(19) 0.055(2) Uani 1 1 d .
C68 C 0.5115(7) 0.2268(3) 0.7454(2) 0.064(2) Uani 1 1 d .
H68 H 0.4564 0.2093 0.7431 0.077 Uiso 1 1 calc R
C69 C 0.5098(7) 0.2769(3) 0.7448(2) 0.073(3) Uani 1 1 d .
H69 H 0.4535 0.2932 0.7427 0.088 Uiso 1 1 calc R
C70 C 0.5861(7) 0.3035(3) 0.7470(3) 0.070(2) Uani 1 1 d .
H70 H 0.5843 0.3379 0.7464 0.084 Uiso 1 1 calc R
C71 C 0.6684(7) 0.2781(3) 0.7504(3) 0.079(3) Uani 1 1 d .
H71 H 0.7235 0.2954 0.752 0.095 Uiso 1 1 calc R
C72 C 0.6688(7) 0.2289(3) 0.7512(2) 0.070(2) Uani 1 1 d .
H72 H 0.7248 0.2124 0.7532 0.084 Uiso 1 1 calc R
C73 C 0.8487(6) 0.1311(3) 0.8026(2) 0.059(2) Uani 1 1 d .
C74 C 0.8983(6) 0.1588(3) 0.7782(2) 0.064(2) Uani 1 1 d .
H74 H 0.8826 0.1584 0.7491 0.077 Uiso 1 1 calc R
C75 C 0.9700(7) 0.1873(3) 0.7948(3) 0.079(3) Uani 1 1 d .
H75 H 1.0044 0.2049 0.7772 0.094 Uiso 1 1 calc R
C76 C 0.9912(7) 0.1901(3) 0.8366(3) 0.078(3) Uani 1 1 d .
H76 H 1.0392 0.2103 0.8482 0.093 Uiso 1 1 calc R
C77 C 0.9412(7) 0.1628(4) 0.8625(3) 0.085(3) Uani 1 1 d .
H77 H 0.9555 0.1647 0.8915 0.102 Uiso 1 1 calc R
C78 C 0.8721(6) 0.1335(3) 0.8456(2) 0.066(2) Uani 1 1 d .
H78 H 0.8397 0.1147 0.8632 0.079 Uiso 1 1 calc R
C79 C 0.7788(6) 0.0170(3) 0.8874(2) 0.057(2) Uani 1 1 d .
C80 C 0.8717(7) 0.0180(3) 0.8947(2) 0.070(2) Uani 1 1 d .
H80 H 0.9056 0.0174 0.872 0.084 Uiso 1 1 calc R
C81 C 0.9163(7) 0.0197(4) 0.9340(3) 0.087(3) Uani 1 1 d .
H81 H 0.9801 0.0202 0.9383 0.105 Uiso 1 1 calc R
C82 C 0.8664(8) 0.0206(4) 0.9678(2) 0.088(3) Uani 1 1 d .
H82 H 0.8967 0.0221 0.995 0.106 Uiso 1 1 calc R
C83 C 0.7746(8) 0.0195(4) 0.9615(3) 0.091(3) Uani 1 1 d .
H83 H 0.7407 0.0198 0.9842 0.109 Uiso 1 1 calc R
C84 C 0.7319(7) 0.0179(3) 0.9217(2) 0.080(3) Uani 1 1 d .
H84 H 0.6681 0.0174 0.9175 0.095 Uiso 1 1 calc R
C85 C 0.4858(6) 0.0168(3) 0.8860(2) 0.058(2) Uani 1 1 d .
C86 C 0.4759(7) -0.0230(3) 0.9097(2) 0.074(3) Uani 1 1 d .
H86 H 0.4942 -0.0538 0.9006 0.089 Uiso 1 1 calc R
C87 C 0.4400(8) -0.0198(4) 0.9469(3) 0.089(3) Uani 1 1 d .
H87 H 0.4329 -0.0481 0.9628 0.107 Uiso 1 1 calc R
C88 C 0.4149(8) 0.0246(4) 0.9601(3) 0.095(4) Uani 1 1 d .
H88 H 0.3937 0.0277 0.9862 0.114 Uiso 1 1 calc R
C89 C 0.4204(7) 0.0641(3) 0.9361(2) 0.078(3) Uani 1 1 d .
H89 H 0.3998 0.0946 0.9449 0.094 Uiso 1 1 calc R
C90 C 0.4550(7) 0.0612(3) 0.8993(2) 0.070(2) Uani 1 1 d .
H90 H 0.4581 0.0894 0.8829 0.084 Uiso 1 1 calc R
C91 C 0.4032(7) -0.0049(3) 0.5830(2) 0.086(3) Uani 1 1 d .
H91A H 0.3675 0.0248 0.5786 0.129 Uiso 1 1 calc R
H91B H 0.363 -0.0331 0.5816 0.129 Uiso 1 1 calc R
H91C H 0.4434 -0.0077 0.5616 0.129 Uiso 1 1 calc R
C92 C 0.6968(7) -0.0030(3) 0.5828(2) 0.082(3) Uani 1 1 d .
H92A H 0.7291 0.0268 0.5776 0.122 Uiso 1 1 calc R
H92B H 0.6433 -0.0061 0.5625 0.122 Uiso 1 1 calc R
H92C H 0.7362 -0.0311 0.5806 0.122 Uiso 1 1 calc R
C93 C 0.3406(7) -0.1206(3) 0.6661(3) 0.081(3) Uani 1 1 d .
H93A H 0.3672 -0.1531 0.6663 0.121 Uiso 1 1 calc R
H93B H 0.3205 -0.1108 0.6377 0.121 Uiso 1 1 calc R
H93C H 0.2892 -0.121 0.6819 0.121 Uiso 1 1 calc R
C94 C 0.8098(6) -0.1185(3) 0.6651(2) 0.065(2) Uani 1 1 d .
H94A H 0.8714 -0.1168 0.6791 0.098 Uiso 1 1 calc R
H94B H 0.8099 -0.1107 0.6359 0.098 Uiso 1 1 calc R
H94C H 0.7861 -0.1513 0.6678 0.098 Uiso 1 1 calc R
C95 C 0.5884(7) -0.1887(3) 0.7171(3) 0.083(3) Uani 1 1 d .
H95A H 0.5964 -0.2045 0.7442 0.124 Uiso 1 1 calc R
H95B H 0.6362 -0.1992 0.7012 0.124 Uiso 1 1 calc R
H95C H 0.5298 -0.1977 0.7025 0.124 Uiso 1 1 calc R
C96A C 0.504(2) -0.0800(10) 0.5907(8) 0.069(8) Uani 0.3 1 d P
C96B C 0.604(2) -0.0812(8) 0.5914(7) 0.067(9) Uani 0.3 1 d P
C96C C 0.567(2) -0.1577(12) 0.6487(10) 0.106(9) Uani 0.4 1 d P
C97 C 0.6681(11) 0.1472(5) 0.9233(3) 0.144(6) Uani 1 1 d .
H97A H 0.6366 0.1267 0.9418 0.173 Uiso 1 1 calc R
H97B H 0.7316 0.1541 0.9339 0.173 Uiso 1 1 calc R
C98 C 0.6204(10) 0.1838(5) 0.9037(3) 0.116(4) Uani 1 1 d .
H98 H 0.5589 0.1921 0.9103 0.139 Uiso 1 1 calc R
C99 C 0.6583(10) 0.2087(4) 0.8723(3) 0.118(4) Uani 1 1 d .
H99A H 0.7212 0.2199 0.8788 0.141 Uiso 1 1 calc R
H99B H 0.6189 0.232 0.8555 0.141 Uiso 1 1 calc R
C101 C 0.0709(6) 0.1722(3) 0.56665(19) 0.0540(19) Uani 1 1 d .
C102 C 0.0594(6) 0.1796(3) 0.60937(19) 0.054(2) Uani 1 1 d .
C103 C 0.0795(5) 0.2294(3) 0.6191(2) 0.0514(18) Uani 1 1 d .
C104 C 0.1001(5) 0.2530(3) 0.5822(2) 0.0512(18) Uani 1 1 d .
C105 C 0.0969(6) 0.2174(3) 0.55098(19) 0.054(2) Uani 1 1 d .
C106 C 0.0291(6) 0.1308(2) 0.5417(2) 0.0515(19) Uani 1 1 d .
C107 C 0.0036(6) 0.1475(3) 0.63375(19) 0.0537(19) Uani 1 1 d .
C108 C 0.0475(6) 0.2564(3) 0.6547(2) 0.0531(19) Uani 1 1 d .
C109 C 0.0959(6) 0.3074(3) 0.5755(2) 0.0528(19) Uani 1 1 d .
C110 C 0.0857(6) 0.2294(3) 0.50543(19) 0.058(2) Uani 1 1 d .
C111 C -0.0548(6) 0.1150(3) 0.5607(2) 0.0537(19) Uani 1 1 d .
C112 C -0.0665(6) 0.1221(3) 0.60139(19) 0.054(2) Uani 1 1 d .
C113 C -0.0579(6) 0.1819(3) 0.6546(2) 0.055(2) Uani 1 1 d .
C114 C -0.0381(6) 0.2295(3) 0.66426(19) 0.054(2) Uani 1 1 d .
C115 C 0.0034(6) 0.3038(3) 0.6368(2) 0.0532(19) Uani 1 1 d .
C116 C 0.0273(6) 0.3270(3) 0.6022(2) 0.0548(19) Uani 1 1 d .
C117 C 0.0453(6) 0.3144(3) 0.5317(2) 0.059(2) Uani 1 1 d .
C118 C 0.0398(6) 0.2795(3) 0.5013(2) 0.064(2) Uani 1 1 d .
C119 C 0.0081(6) 0.1967(3) 0.4851(2) 0.056(2) Uani 1 1 d .
C120 C -0.0178(6) 0.1544(3) 0.5009(2) 0.056(2) Uani 1 1 d .
C121 C -0.1333(6) 0.1155(3) 0.5307(2) 0.056(2) Uani 1 1 d .
C122 C -0.1547(6) 0.1303(3) 0.6125(2) 0.0511(18) Uani 1 1 d .
C123 C -0.1511(6) 0.1671(3) 0.64465(19) 0.058(2) Uani 1 1 d .
C124 C -0.1112(6) 0.2634(3) 0.6647(2) 0.061(2) Uani 1 1 d .
C125 C -0.0849(6) 0.3084(3) 0.6469(2) 0.0535(19) Uani 1 1 d .
C126 C -0.0418(6) 0.3540(3) 0.5769(2) 0.061(2) Uani 1 1 d .
C127 C -0.0307(6) 0.3460(3) 0.5347(2) 0.061(2) Uani 1 1 d .
C128 C -0.0408(6) 0.2771(3) 0.4718(2) 0.062(2) Uani 1 1 d .
C129 C -0.0598(6) 0.2273(3) 0.4622(2) 0.059(2) Uani 1 1 d .
C130 C -0.1082(6) 0.1391(3) 0.4945(2) 0.055(2) Uani 1 1 d .
C131 C -0.2184(6) 0.1220(3) 0.5407(2) 0.060(2) Uani 1 1 d .
C132 C -0.2324(6) 0.1301(3) 0.5835(2) 0.057(2) Uani 1 1 d .
C133 C -0.2210(6) 0.1992(3) 0.6461(2) 0.054(2) Uani 1 1 d .
C134 C -0.2018(6) 0.2488(3) 0.6563(2) 0.058(2) Uani 1 1 d .
C135 C -0.1493(6) 0.3368(3) 0.6243(2) 0.061(2) Uani 1 1 d .
C136 C -0.1265(6) 0.3606(3) 0.5876(2) 0.057(2) Uani 1 1 d .
C137 C -0.1080(6) 0.3449(3) 0.5053(2) 0.061(2) Uani 1 1 d .
C138 C -0.1118(7) 0.3085(3) 0.4734(2) 0.061(2) Uani 1 1 d .
C139 C -0.1500(7) 0.2125(3) 0.4544(2) 0.062(2) Uani 1 1 d .
C140 C -0.1740(6) 0.1671(3) 0.4705(2) 0.060(2) Uani 1 1 d .
C141 C -0.2887(6) 0.1494(3) 0.5161(2) 0.062(2) Uani 1 1 d .
C142 C -0.3049(6) 0.1631(3) 0.5859(2) 0.060(2) Uani 1 1 d .
C143 C -0.3012(6) 0.1969(3) 0.6164(2) 0.0538(19) Uani 1 1 d .
C144 C -0.2685(6) 0.2794(3) 0.6335(2) 0.058(2) Uani 1 1 d .
C145 C -0.2435(6) 0.3217(3) 0.6181(2) 0.060(2) Uani 1 1 d .
C146 C -0.2051(6) 0.3604(3) 0.5573(2) 0.061(2) Uani 1 1 d .
C147 C -0.1959(6) 0.3518(3) 0.5164(2) 0.063(2) Uani 1 1 d .
C148 C -0.2036(7) 0.2936(3) 0.4636(2) 0.066(2) Uani 1 1 d .
C149 C -0.2215(6) 0.2459(3) 0.4546(2) 0.064(2) Uani 1 1 d .
C150 C -0.2650(6) 0.1712(3) 0.4810(2) 0.062(2) Uani 1 1 d .
C151 C -0.3561(6) 0.1699(3) 0.5419(2) 0.056(2) Uani 1 1 d .
C152 C -0.3441(6) 0.2467(3) 0.61308(19) 0.054(2) Uani 1 1 d .
C153 C -0.2894(6) 0.3448(3) 0.5767(2) 0.060(2) Uani 1 1 d .
C154 C -0.2642(6) 0.3284(3) 0.4846(2) 0.066(2) Uani 1 1 d .
C155 C -0.3064(6) 0.2190(3) 0.4638(2) 0.066(2) Uani 1 1 d .
C156 C -0.3608(6) 0.2235(3) 0.5344(2) 0.057(2) Uani 1 1 d .
C157 C -0.3573(6) 0.2609(3) 0.5670(2) 0.067(2) Uani 1 1 d .
C158 C -0.3343(6) 0.3047(3) 0.5516(2) 0.065(2) Uani 1 1 d .
C159 C -0.3297(7) 0.2985(3) 0.5064(3) 0.078(3) Uani 1 1 d .
C160 C -0.3422(6) 0.2455(3) 0.4986(2) 0.062(2) Uani 1 1 d .
C161 C 0.0904(6) 0.0888(3) 0.53313(19) 0.054(2) Uani 1 1 d .
C162 C 0.1747(7) 0.0989(3) 0.5187(2) 0.071(2) Uani 1 1 d .
H162 H 0.1928 0.1316 0.5155 0.085 Uiso 1 1 calc R
C163 C 0.2290(7) 0.0620(4) 0.5097(2) 0.072(2) Uani 1 1 d .
H163 H 0.2848 0.0693 0.5001 0.086 Uiso 1 1 calc R
C164 C 0.2049(7) 0.0145(4) 0.5141(2) 0.074(3) Uani 1 1 d .
H164 H 0.2428 -0.011 0.507 0.089 Uiso 1 1 calc R
C165 C 0.1265(7) 0.0044(3) 0.5286(2) 0.069(2) Uani 1 1 d .
H165 H 0.1105 -0.0284 0.5329 0.083 Uiso 1 1 calc R
C166 C 0.0694(7) 0.0413(3) 0.5374(2) 0.066(2) Uani 1 1 d .
H166 H 0.0137 0.0331 0.5466 0.08 Uiso 1 1 calc R
C167 C 0.0541(5) 0.1105(3) 0.6627(2) 0.0554(19) Uani 1 1 d .
C168 C 0.1221(6) 0.0816(3) 0.6502(2) 0.063(2) Uani 1 1 d .
H168 H 0.1387 0.0855 0.6233 0.076 Uiso 1 1 calc R
C169 C 0.1658(7) 0.0471(3) 0.6764(3) 0.073(2) Uani 1 1 d .
H169 H 0.2122 0.0277 0.6675 0.088 Uiso 1 1 calc R
C170 C 0.1415(7) 0.0410(3) 0.7158(2) 0.070(2) Uani 1 1 d .
H170 H 0.1711 0.0174 0.7338 0.083 Uiso 1 1 calc R
C171 C 0.0755(7) 0.0687(3) 0.7283(2) 0.075(3) Uani 1 1 d .
H171 H 0.0594 0.0646 0.7553 0.09 Uiso 1 1 calc R
C172 C 0.0306(6) 0.1033(3) 0.7023(2) 0.068(2) Uani 1 1 d .
H172 H -0.0161 0.1221 0.7116 0.082 Uiso 1 1 calc R
C173 C 0.1163(6) 0.2630(3) 0.6928(2) 0.0549(19) Uani 1 1 d .
C174 C 0.1598(6) 0.2231(3) 0.7119(2) 0.069(2) Uani 1 1 d .
H174 H 0.1429 0.1914 0.7023 0.083 Uiso 1 1 calc R
C175 C 0.2275(7) 0.2285(4) 0.7447(3) 0.085(3) Uani 1 1 d .
H175 H 0.2561 0.2005 0.7573 0.102 Uiso 1 1 calc R
C176 C 0.2526(7) 0.2728(3) 0.7586(2) 0.076(3) Uani 1 1 d .
H176 H 0.2994 0.2765 0.7807 0.091 Uiso 1 1 calc R
C177 C 0.2098(7) 0.3133(3) 0.7404(3) 0.083(3) Uani 1 1 d .
H177 H 0.2263 0.3447 0.7506 0.099 Uiso 1 1 calc R
C178 C 0.1423(6) 0.3083(3) 0.7070(2) 0.069(2) Uani 1 1 d .
H178 H 0.1145 0.3363 0.6942 0.083 Uiso 1 1 calc R
C179 C 0.1879(6) 0.3325(3) 0.5815(2) 0.065(2) Uani 1 1 d .
C180 C 0.2479(7) 0.3242(3) 0.6161(3) 0.076(3) Uani 1 1 d .
H180 H 0.2307 0.303 0.6367 0.091 Uiso 1 1 calc R
C181 C 0.3325(7) 0.3456(4) 0.6224(3) 0.085(3) Uani 1 1 d .
H181 H 0.3735 0.3376 0.6459 0.102 Uiso 1 1 calc R
C182 C 0.3562(8) 0.3788(4) 0.5938(4) 0.095(3) Uani 1 1 d .
H182 H 0.4141 0.3934 0.5975 0.114 Uiso 1 1 calc R
C183 C 0.2973(8) 0.3906(4) 0.5607(3) 0.106(4) Uani 1 1 d .
H183 H 0.313 0.4146 0.542 0.127 Uiso 1 1 calc R
C184 C 0.2122(8) 0.3675(4) 0.5535(3) 0.092(3) Uani 1 1 d .
H184 H 0.1717 0.3756 0.5298 0.111 Uiso 1 1 calc R
C185 C 0.1730(6) 0.2274(3) 0.4848(2) 0.067(2) Uani 1 1 d .
C186 C 0.2433(7) 0.2549(4) 0.4997(3) 0.090(3) Uani 1 1 d .
H186 H 0.2383 0.2753 0.5228 0.108 Uiso 1 1 calc R
C187 C 0.3245(8) 0.2543(5) 0.4821(4) 0.113(4) Uani 1 1 d .
H187 H 0.3733 0.2743 0.493 0.136 Uiso 1 1 calc R
C188 C 0.3321(9) 0.2251(4) 0.4498(3) 0.101(4) Uani 1 1 d .
H188 H 0.3871 0.2237 0.4382 0.121 Uiso 1 1 calc R
C189 C 0.2609(8) 0.1975(4) 0.4338(3) 0.095(3) Uani 1 1 d .
H189 H 0.2663 0.1772 0.4108 0.114 Uiso 1 1 calc R
C190 C 0.1800(7) 0.1988(3) 0.4509(2) 0.076(3) Uani 1 1 d .
H190 H 0.1301 0.18 0.4392 0.091 Uiso 1 1 calc R
C191 C -0.4482(6) 0.1439(3) 0.5368(2) 0.073(2) Uani 1 1 d .
H19A H -0.4393 0.1091 0.5422 0.11 Uiso 1 1 calc R
H19B H -0.4776 0.1486 0.5086 0.11 Uiso 1 1 calc R
H19C H -0.4861 0.1575 0.5563 0.11 Uiso 1 1 calc R
C192 C -0.4312(6) 0.2492(3) 0.6334(3) 0.074(2) Uani 1 1 d .
H19D H -0.4563 0.2821 0.6303 0.111 Uiso 1 1 calc R
H19E H -0.4181 0.2413 0.6627 0.111 Uiso 1 1 calc R
H19F H -0.4748 0.2259 0.62 0.111 Uiso 1 1 calc R
C193 C -0.3517(6) 0.3880(3) 0.5848(2) 0.073(2) Uani 1 1 d .
H19G H -0.3168 0.4127 0.6014 0.109 Uiso 1 1 calc R
H19H H -0.4004 0.3764 0.5997 0.109 Uiso 1 1 calc R
H19I H -0.3772 0.4022 0.5585 0.109 Uiso 1 1 calc R
C194 C -0.3102(7) 0.3667(3) 0.4542(2) 0.075(3) Uani 1 1 d .
H19J H -0.3542 0.3507 0.4341 0.113 Uiso 1 1 calc R
H19K H -0.2647 0.3828 0.4399 0.113 Uiso 1 1 calc R
H19L H -0.3407 0.3909 0.4695 0.113 Uiso 1 1 calc R
C195 C -0.3793(7) 0.2122(4) 0.4250(2) 0.080(3) Uani 1 1 d .
H19M H -0.3525 0.1948 0.4034 0.12 Uiso 1 1 calc R
H19N H -0.4005 0.2441 0.4147 0.12 Uiso 1 1 calc R
H19O H -0.4301 0.1935 0.4329 0.12 Uiso 1 1 calc R
C196 C -0.4299(13) 0.3192(6) 0.4888(4) 0.131(5) Uani 1 1 d .
C197 C 0.3205(10) 0.1856(6) 0.6495(5) 0.139(5) Uani 1 1 d .
H19P H 0.338 0.2144 0.6667 0.166 Uiso 1 1 calc R
H19Q H 0.3268 0.1542 0.6644 0.166 Uiso 1 1 calc R
C198 C 0.3426(10) 0.1863(8) 0.6008(8) 0.219(10) Uani 1 1 d .
H198 H 0.3822 0.2099 0.5885 0.263 Uiso 1 1 calc R
C199 C 0.331 0.1435 0.5911 0.256(13) Uiso 1 1 d .
H20A H 0.3507 0.1185 0.612 0.308 Uiso 1 1 calc R
H20B H 0.337 0.1342 0.5623 0.308 Uiso 1 1 calc R
C201 C 0.9589(7) 0.1031(4) 0.3572(3) 0.081(3) Uani 1 1 d U
C202 C 0.9691(7) 0.0621(4) 0.3354(3) 0.080(3) Uani 1 1 d U
H202 H 0.9423 0.06 0.3076 0.096 Uiso 1 1 calc R
C203 C 1.0175(8) 0.0238(4) 0.3531(3) 0.087(3) Uani 1 1 d U
H203 H 1.0258 -0.0047 0.3376 0.104 Uiso 1 1 calc R
C204 C 1.0549(7) 0.0276(4) 0.3947(3) 0.090(3) Uani 1 1 d U
H204 H 1.0907 0.0019 0.4072 0.108 Uiso 1 1 calc R
C205 C 1.0399(8) 0.0677(4) 0.4168(3) 0.092(3) Uani 1 1 d U
H205 H 1.0608 0.0689 0.4454 0.11 Uiso 1 1 calc R
C206 C 0.9949(7) 0.1065(4) 0.3982(3) 0.080(3) Uani 1 1 d U
H206 H 0.9884 0.1355 0.4132 0.096 Uiso 1 1 calc R
C207 C 0.3792(9) 0.4568(4) 0.6890(3) 0.106(3) Uiso 1 1 d U
C208 C 0.4417(9) 0.4897(4) 0.6821(3) 0.108(4) Uiso 1 1 d U
H208 H 0.5011 0.4863 0.6956 0.129 Uiso 1 1 calc R
C209 C 0.4199(11) 0.5309(5) 0.6538(4) 0.138(5) Uiso 1 1 d U
H209 H 0.4621 0.5564 0.6524 0.166 Uiso 1 1 calc R
C210 C 0.3476(11) 0.5321(5) 0.6321(4) 0.134(5) Uiso 1 1 d U
H210 H 0.3355 0.5552 0.6106 0.161 Uiso 1 1 calc R
C211 C 0.2733(12) 0.4924(6) 0.6419(4) 0.148(5) Uiso 1 1 d U
H211 H 0.2146 0.493 0.6272 0.177 Uiso 1 1 calc R
C212 C 0.2944(10) 0.4591(5) 0.6704(3) 0.119(4) Uiso 1 1 d U
H212 H 0.2502 0.4372 0.6778 0.143 Uiso 1 1 calc R

loop_
_atom_site_aniso_label
_atom_site_aniso_U_11
_atom_site_aniso_U_22
_atom_site_aniso_U_33
_atom_site_aniso_U_23
_atom_site_aniso_U_13
_atom_site_aniso_U_12
Pd1 0.0828(6) 0.0664(5) 0.0600(4) -0.0094(3) 0.0069(3) 0.0028(4)
Pd2 0.0625(6) 0.0739(5) 0.0658(4) -0.0067(3) 0.0059(3) 0.0039(3)
Cl1 0.107(3) 0.110(3) 0.169(3) 0.038(2) -0.005(2) -0.0004(19)
Cl2 0.360(8) 0.139(4) 0.103(2) 0.002(2) -0.002(3) 0.011(4)
N1A 0.12(3) 0.091(19) 0.035(11) -0.026(10) 0.025(12) -0.014(15)
N1B 0.08(2) 0.10(2) 0.059(13) 0.002(12) 0.027(13) 0.005(15)
N1C 0.18(3) 0.12(2) 0.13(2) -0.004(16) 0.02(2) 0.09(2)
N2 0.133(15) 0.212(15) 0.190(12) 0.078(11) 0.000(10) 0.033(11)
C1 0.054(6) 0.059(5) 0.047(4) -0.005(3) 0.001(3) -0.005(4)
C2 0.065(6) 0.048(4) 0.055(4) -0.002(3) 0.013(4) -0.001(4)
C3 0.066(6) 0.051(5) 0.040(3) -0.005(3) 0.020(3) 0.002(4)
C4 0.057(6) 0.054(5) 0.040(3) -0.002(3) 0.010(3) 0.002(4)
C5 0.067(6) 0.049(5) 0.045(3) -0.003(3) 0.009(3) 0.000(4)
C6 0.059(6) 0.059(5) 0.052(4) -0.005(3) 0.014(3) 0.006(4)
C7 0.066(7) 0.053(5) 0.045(4) -0.001(3) 0.008(3) 0.002(4)
C8 0.054(6) 0.051(5) 0.054(4) 0.003(3) 0.012(3) -0.001(4)
C9 0.060(6) 0.046(4) 0.045(3) 0.002(3) 0.013(3) 0.006(4)
C10 0.059(6) 0.048(5) 0.052(4) 0.002(3) 0.016(3) -0.003(4)
C11 0.064(6) 0.048(5) 0.058(4) 0.002(3) 0.002(4) 0.007(4)
C12 0.059(6) 0.046(5) 0.059(4) 0.005(3) 0.011(4) 0.003(4)
C13 0.058(6) 0.042(4) 0.057(4) 0.005(3) 0.009(4) 0.000(4)
C14 0.060(6) 0.054(5) 0.064(4) 0.003(3) 0.014(4) -0.007(4)
C15 0.054(6) 0.060(5) 0.052(4) 0.003(3) 0.010(3) 0.007(4)
C16 0.051(6) 0.056(5) 0.057(4) 0.002(3) 0.017(3) 0.003(4)
C17 0.059(6) 0.054(5) 0.042(3) 0.006(3) 0.013(3) 0.004(4)
C18 0.054(6) 0.058(5) 0.041(3) 0.001(3) 0.010(3) 0.005(4)
C19 0.062(6) 0.052(5) 0.053(4) 0.001(3) 0.008(3) -0.006(4)
C20 0.050(6) 0.051(5) 0.055(4) 0.003(3) 0.007(3) 0.006(4)
C21 0.056(6) 0.056(5) 0.064(4) -0.010(3) -0.008(4) 0.004(4)
C22 0.082(8) 0.052(5) 0.053(4) -0.001(3) 0.012(4) 0.004(4)
C23 0.069(7) 0.052(5) 0.049(4) 0.001(3) 0.011(4) 0.001(4)
C24 0.068(6) 0.053(5) 0.056(4) 0.005(3) 0.020(4) 0.001(4)
C25 0.064(6) 0.045(5) 0.065(4) -0.001(3) 0.022(4) -0.003(4)
C26 0.062(6) 0.050(5) 0.047(3) 0.003(3) 0.010(3) 0.008(4)
C27 0.052(6) 0.052(5) 0.050(4) 0.000(3) 0.007(3) 0.003(4)
C28 0.059(6) 0.053(5) 0.056(4) 0.004(3) 0.009(4) 0.001(4)
C29 0.058(6) 0.049(5) 0.061(4) 0.001(3) 0.013(4) -0.009(4)
C30 0.045(6) 0.052(5) 0.073(5) 0.009(4) -0.001(4) 0.004(4)
C31 0.063(7) 0.057(5) 0.071(5) 0.003(4) -0.010(4) 0.005(4)
C32 0.080(7) 0.054(5) 0.056(4) 0.004(3) -0.002(4) 0.004(4)
C33 0.081(7) 0.051(5) 0.051(4) 0.006(3) 0.017(4) 0.006(4)
C34 0.099(8) 0.060(5) 0.042(4) 0.009(3) 0.025(4) 0.001(5)
C35 0.064(6) 0.060(5) 0.047(4) -0.002(3) 0.014(3) 0.000(4)
C36 0.072(7) 0.055(5) 0.046(4) 0.002(3) 0.003(3) 0.004(4)
C37 0.059(6) 0.047(4) 0.051(4) 0.001(3) 0.010(3) 0.001(4)
C38 0.073(7) 0.043(4) 0.050(4) 0.001(3) 0.004(4) -0.008(4)
C39 0.060(6) 0.054(5) 0.061(4) 0.007(3) 0.003(4) -0.007(4)
C40 0.063(7) 0.053(5) 0.064(4) 0.002(3) -0.008(4) -0.005(4)
C41 0.079(8) 0.063(6) 0.068(5) -0.012(4) -0.005(4) 0.009(5)
C42 0.098(9) 0.061(6) 0.043(4) 0.002(3) 0.007(4) 0.010(5)
C43 0.096(8) 0.057(5) 0.042(4) 0.001(3) 0.014(4) -0.002(5)
C44 0.092(8) 0.056(5) 0.049(4) -0.001(3) 0.015(4) 0.000(4)
C45 0.080(7) 0.057(5) 0.047(4) 0.003(3) 0.021(4) 0.011(4)
C46 0.064(6) 0.055(5) 0.051(4) 0.001(3) 0.015(4) 0.009(4)
C47 0.070(7) 0.049(5) 0.054(4) -0.008(3) 0.002(4) 0.007(4)
C48 0.074(7) 0.047(5) 0.059(4) -0.010(3) 0.008(4) -0.004(4)
C49 0.063(6) 0.050(5) 0.065(4) 0.002(3) 0.002(4) -0.002(4)
C50 0.073(7) 0.055(5) 0.063(4) -0.006(4) -0.007(4) 0.000(4)
C51 0.093(8) 0.072(6) 0.045(4) -0.006(3) -0.012(4) 0.005(5)
C52 0.100(8) 0.056(5) 0.053(4) 0.004(3) 0.023(4) 0.005(5)
C53 0.065(7) 0.071(6) 0.045(4) 0.002(3) 0.014(4) 0.010(4)
C54 0.071(7) 0.056(5) 0.055(4) -0.004(3) 0.009(4) 0.003(4)
C55 0.074(7) 0.062(5) 0.060(4) -0.007(3) -0.002(4) 0.000(4)
C56 0.091(9) 0.067(6) 0.074(5) 0.000(4) -0.009(5) 0.005(5)
C57 0.092(9) 0.071(6) 0.072(5) 0.004(4) 0.026(5) 0.013(5)
C58 0.088(8) 0.055(5) 0.064(5) -0.004(4) 0.018(5) 0.008(5)
C59 0.082(8) 0.074(6) 0.052(4) 0.001(4) 0.006(4) -0.005(5)
C60 0.095(8) 0.054(5) 0.059(4) 0.000(3) 0.000(5) -0.006(5)
C61 0.060(6) 0.054(5) 0.051(4) 0.008(3) 0.007(4) 0.009(4)
C62 0.073(7) 0.055(5) 0.077(5) -0.003(4) 0.018(5) 0.006(4)
C63 0.061(7) 0.077(7) 0.103(6) 0.011(5) 0.022(5) 0.014(5)
C64 0.079(8) 0.079(7) 0.070(5) 0.002(4) 0.026(5) 0.009(5)
C65 0.074(8) 0.069(6) 0.064(5) -0.012(4) 0.005(4) 0.008(5)
C66 0.080(7) 0.058(5) 0.055(4) -0.002(3) 0.008(4) 0.001(4)
C67 0.075(7) 0.047(5) 0.043(3) 0.006(3) 0.014(4) 0.006(4)
C68 0.076(8) 0.050(5) 0.070(5) 0.005(4) 0.021(4) -0.004(4)
C69 0.086(9) 0.062(6) 0.073(5) -0.007(4) 0.018(5) 0.013(5)
C70 0.074(8) 0.049(5) 0.087(5) -0.002(4) 0.010(5) -0.007(5)
C71 0.073(8) 0.051(6) 0.113(7) -0.013(5) 0.010(6) -0.007(5)
C72 0.066(8) 0.050(5) 0.093(6) -0.002(4) 0.010(5) 0.001(4)
C73 0.057(6) 0.049(5) 0.073(5) -0.002(3) 0.013(4) 0.004(4)
C74 0.061(7) 0.062(6) 0.073(5) -0.004(4) 0.017(4) -0.005(4)
C75 0.062(7) 0.055(6) 0.121(7) -0.013(5) 0.019(6) -0.009(4)
C76 0.064(7) 0.067(6) 0.096(6) -0.006(5) -0.012(5) -0.007(5)
C77 0.088(9) 0.089(7) 0.074(5) -0.017(5) -0.001(5) -0.018(6)
C78 0.069(7) 0.069(6) 0.058(4) -0.007(4) -0.002(4) -0.007(4)
C79 0.072(7) 0.052(5) 0.048(4) -0.004(3) 0.007(4) 0.007(4)
C80 0.076(8) 0.074(6) 0.062(5) -0.002(4) 0.016(4) 0.000(5)
C81 0.072(8) 0.112(8) 0.071(5) 0.008(5) -0.018(5) -0.007(6)
C82 0.095(10) 0.117(9) 0.051(5) -0.008(4) 0.004(5) 0.018(6)
C83 0.080(9) 0.132(10) 0.061(5) -0.014(5) 0.011(5) 0.014(6)
C84 0.084(8) 0.112(8) 0.042(4) 0.001(4) 0.007(4) 0.017(6)
C85 0.066(6) 0.061(5) 0.052(4) -0.002(3) 0.024(4) -0.001(4)
C86 0.102(9) 0.057(5) 0.070(5) 0.007(4) 0.034(5) 0.004(5)
C87 0.115(10) 0.082(7) 0.079(5) 0.009(5) 0.044(6) 0.010(6)
C88 0.118(10) 0.114(9) 0.059(5) 0.003(5) 0.040(5) 0.025(7)
C89 0.104(9) 0.069(6) 0.067(5) -0.006(4) 0.028(5) 0.009(5)
C90 0.094(8) 0.061(6) 0.057(4) 0.002(4) 0.018(4) 0.005(5)
C91 0.099(9) 0.087(7) 0.067(5) -0.005(4) -0.011(5) 0.007(6)
C92 0.124(10) 0.083(6) 0.042(4) -0.002(3) 0.022(4) 0.011(6)
C93 0.079(8) 0.079(7) 0.081(5) -0.011(4) -0.004(5) -0.017(5)
C94 0.080(7) 0.060(5) 0.059(4) -0.004(3) 0.022(4) 0.014(4)
C95 0.089(9) 0.051(5) 0.107(6) -0.012(4) 0.008(6) 0.001(5)
C96A 0.09(3) 0.055(18) 0.063(16) 0.006(13) 0.027(15) -0.005(16)
C96B 0.12(3) 0.022(13) 0.062(15) -0.007(10) 0.009(15) -0.017(14)
C96C 0.07(2) 0.10(2) 0.14(2) 0.003(19) 0.002(18) 0.006(16)
C97 0.212(18) 0.137(12) 0.071(7) -0.048(7) -0.033(8) 0.049(11)
C98 0.128(13) 0.142(12) 0.074(7) -0.047(7) 0.002(7) 0.019(9)
C99 0.169(14) 0.097(9) 0.082(7) -0.033(6) -0.005(7) -0.004(8)
C101 0.054(6) 0.056(5) 0.052(4) -0.005(3) 0.009(3) -0.008(4)
C102 0.060(6) 0.055(5) 0.049(4) -0.002(3) 0.018(3) -0.002(4)
C103 0.047(5) 0.053(5) 0.056(4) -0.002(3) 0.011(3) 0.001(3)
C104 0.045(5) 0.051(5) 0.057(4) -0.001(3) 0.005(3) 0.000(3)
C105 0.061(6) 0.054(5) 0.048(4) 0.000(3) 0.001(3) 0.000(4)
C106 0.058(6) 0.044(4) 0.055(4) 0.001(3) 0.017(4) 0.001(4)
C107 0.060(6) 0.060(5) 0.042(3) 0.005(3) 0.012(3) -0.003(4)
C108 0.057(6) 0.046(4) 0.057(4) -0.004(3) 0.007(3) 0.010(4)
C109 0.047(6) 0.048(5) 0.065(4) -0.001(3) 0.013(4) -0.003(3)
C110 0.069(7) 0.063(5) 0.045(4) 0.002(3) 0.016(4) -0.003(4)
C111 0.062(6) 0.043(4) 0.057(4) 0.000(3) 0.014(4) -0.003(4)
C112 0.062(6) 0.053(5) 0.048(4) -0.008(3) 0.008(3) -0.002(4)
C113 0.053(6) 0.056(5) 0.055(4) 0.000(3) 0.008(4) 0.004(4)
C114 0.057(6) 0.054(5) 0.051(4) -0.002(3) 0.007(3) -0.002(4)
C115 0.057(6) 0.048(5) 0.053(4) -0.010(3) 0.000(3) 0.000(4)
C116 0.055(6) 0.044(4) 0.066(4) -0.005(3) 0.012(4) -0.006(4)
C117 0.061(6) 0.046(5) 0.071(5) 0.010(3) 0.011(4) -0.006(4)
C118 0.074(7) 0.062(5) 0.059(4) 0.008(4) 0.023(4) 0.001(4)
C119 0.055(6) 0.070(6) 0.044(4) -0.002(3) 0.008(3) -0.002(4)
C120 0.065(7) 0.056(5) 0.048(4) -0.006(3) 0.010(4) -0.002(4)
C121 0.066(7) 0.052(5) 0.050(4) -0.007(3) 0.006(4) -0.003(4)
C122 0.052(6) 0.050(5) 0.051(4) -0.001(3) 0.006(3) -0.001(3)
C123 0.072(7) 0.058(5) 0.046(4) 0.008(3) 0.012(4) -0.007(4)
C124 0.070(7) 0.063(5) 0.051(4) -0.005(3) 0.013(4) 0.010(4)
C125 0.050(6) 0.059(5) 0.051(4) -0.005(3) 0.007(3) 0.001(4)
C126 0.065(7) 0.049(5) 0.070(5) 0.000(3) 0.009(4) -0.007(4)
C127 0.073(7) 0.049(5) 0.063(4) 0.007(3) 0.016(4) -0.005(4)
C128 0.072(7) 0.061(6) 0.053(4) 0.007(3) 0.012(4) 0.004(4)
C129 0.063(7) 0.069(6) 0.045(4) 0.010(3) 0.010(4) 0.004(4)
C130 0.064(6) 0.053(5) 0.049(4) -0.002(3) 0.007(4) 0.000(4)
C131 0.065(7) 0.057(5) 0.057(4) -0.008(3) 0.010(4) -0.004(4)
C132 0.061(6) 0.053(5) 0.060(4) -0.003(3) 0.013(4) -0.015(4)
C133 0.058(6) 0.057(5) 0.049(4) 0.004(3) 0.019(4) 0.002(4)
C134 0.052(6) 0.062(5) 0.063(4) 0.001(3) 0.018(4) 0.004(4)
C135 0.056(6) 0.065(5) 0.061(4) -0.008(4) 0.007(4) -0.004(4)
C136 0.059(6) 0.052(5) 0.060(4) 0.002(3) 0.002(4) 0.008(4)
C137 0.064(7) 0.055(5) 0.063(4) 0.015(3) 0.008(4) -0.002(4)
C138 0.070(7) 0.065(6) 0.047(4) 0.012(3) 0.007(4) 0.004(4)
C139 0.074(8) 0.067(6) 0.045(4) 0.001(3) 0.013(4) 0.003(5)
C140 0.066(7) 0.069(6) 0.045(4) -0.005(3) 0.000(4) 0.001(4)
C141 0.066(7) 0.067(5) 0.052(4) -0.004(3) 0.002(4) -0.004(4)
C142 0.060(6) 0.060(5) 0.062(4) 0.004(3) 0.017(4) -0.007(4)
C143 0.048(6) 0.059(5) 0.055(4) -0.002(3) 0.010(3) -0.008(4)
C144 0.063(6) 0.059(5) 0.054(4) 0.001(3) 0.016(4) 0.010(4)
C145 0.057(6) 0.062(5) 0.060(4) -0.002(3) 0.008(4) 0.005(4)
C146 0.063(6) 0.053(5) 0.068(5) -0.003(3) 0.009(4) 0.006(4)
C147 0.069(7) 0.058(5) 0.062(4) 0.012(3) 0.007(4) 0.005(4)
C148 0.075(8) 0.069(6) 0.054(4) 0.011(4) 0.006(4) 0.007(5)
C149 0.067(7) 0.077(6) 0.046(4) 0.007(3) 0.006(4) 0.002(5)
C150 0.059(7) 0.064(5) 0.060(4) -0.010(3) 0.000(4) -0.005(4)
C151 0.044(6) 0.062(5) 0.061(4) -0.006(3) 0.005(4) -0.007(4)
C152 0.061(6) 0.054(5) 0.049(4) 0.002(3) 0.014(3) 0.003(4)
C153 0.060(6) 0.062(5) 0.056(4) 0.004(3) 0.001(4) 0.003(4)
C154 0.064(7) 0.081(6) 0.052(4) 0.004(4) 0.007(4) 0.004(4)
C155 0.078(8) 0.069(6) 0.047(4) -0.001(3) -0.003(4) 0.002(5)
C156 0.050(6) 0.066(5) 0.054(4) -0.002(3) 0.001(3) 0.000(4)
C157 0.076(7) 0.064(6) 0.060(4) 0.002(4) 0.010(4) 0.002(4)
C158 0.079(7) 0.060(5) 0.056(4) -0.002(3) 0.013(4) -0.006(4)
C159 0.090(9) 0.077(7) 0.070(5) 0.004(4) 0.022(5) -0.003(5)
C160 0.056(6) 0.069(6) 0.060(4) -0.004(4) 0.001(4) -0.007(4)
C161 0.054(6) 0.061(5) 0.047(4) -0.001(3) 0.009(3) -0.002(4)
C162 0.065(7) 0.072(6) 0.077(5) -0.014(4) 0.012(5) 0.001(5)
C163 0.064(7) 0.083(7) 0.073(5) 0.001(4) 0.020(4) 0.007(5)
C164 0.075(8) 0.075(7) 0.071(5) -0.013(4) 0.002(5) 0.014(5)
C165 0.077(8) 0.063(6) 0.068(5) -0.005(4) 0.009(5) 0.004(5)
C166 0.070(7) 0.052(5) 0.079(5) -0.008(4) 0.018(4) 0.000(4)
C167 0.044(6) 0.058(5) 0.064(4) 0.005(3) 0.005(4) 0.002(4)
C168 0.067(7) 0.064(5) 0.060(4) 0.001(3) 0.012(4) 0.004(4)
C169 0.071(7) 0.060(6) 0.088(5) 0.006(4) 0.009(5) 0.011(5)
C170 0.066(7) 0.067(6) 0.073(5) 0.018(4) -0.004(4) -0.002(5)
C171 0.090(8) 0.072(6) 0.061(5) 0.018(4) 0.001(4) -0.002(5)
C172 0.081(7) 0.069(6) 0.056(4) 0.010(4) 0.011(4) 0.006(5)
C173 0.053(6) 0.058(5) 0.054(4) -0.010(3) 0.007(3) 0.001(4)
C174 0.080(8) 0.059(5) 0.063(4) -0.002(4) -0.010(4) -0.002(4)
C175 0.082(8) 0.085(7) 0.080(6) 0.011(5) -0.018(5) 0.004(6)
C176 0.081(8) 0.078(7) 0.063(5) -0.007(4) -0.015(4) -0.002(5)
C177 0.098(9) 0.065(6) 0.079(6) -0.019(4) -0.013(5) -0.002(5)
C178 0.072(7) 0.060(6) 0.073(5) -0.011(4) 0.001(4) 0.007(4)
C179 0.065(7) 0.049(5) 0.081(5) 0.004(4) 0.013(4) 0.001(4)
C180 0.069(8) 0.087(7) 0.071(5) 0.000(4) 0.008(5) -0.017(5)
C181 0.070(8) 0.101(8) 0.083(6) -0.013(5) -0.001(5) -0.015(6)
C182 0.066(8) 0.096(8) 0.125(9) -0.003(6) 0.014(7) -0.022(6)
C183 0.086(10) 0.123(10) 0.108(8) 0.022(7) 0.012(7) -0.039(7)
C184 0.077(9) 0.093(8) 0.109(7) 0.031(6) 0.017(6) -0.020(6)
C185 0.067(7) 0.069(6) 0.069(5) 0.008(4) 0.018(4) -0.002(5)
C186 0.067(8) 0.108(8) 0.098(6) -0.023(6) 0.022(6) -0.009(6)
C187 0.070(9) 0.140(11) 0.132(9) -0.024(8) 0.023(7) -0.024(7)
C188 0.091(11) 0.120(10) 0.101(7) -0.012(6) 0.047(7) -0.010(7)
C189 0.087(10) 0.121(10) 0.083(6) -0.013(5) 0.037(6) -0.004(7)
C190 0.074(8) 0.089(7) 0.069(5) -0.007(4) 0.029(5) -0.010(5)
C191 0.054(7) 0.090(7) 0.076(5) -0.011(4) 0.013(4) -0.011(5)
C192 0.051(6) 0.086(7) 0.090(5) -0.018(5) 0.026(5) -0.014(5)
C193 0.071(7) 0.068(6) 0.078(5) -0.003(4) 0.009(4) 0.012(5)
C194 0.078(8) 0.073(6) 0.074(5) 0.012(4) 0.004(5) 0.017(5)
C195 0.076(8) 0.100(7) 0.062(5) 0.002(4) -0.002(4) -0.006(5)
C196 0.136(17) 0.148(13) 0.109(9) 0.015(8) 0.011(9) -0.010(11)
C197 0.089(12) 0.158(13) 0.158(12) -0.004(10) -0.032(9) 0.032(9)
C198 0.037(11) 0.25(3) 0.37(3) -0.06(2) 0.039(14) 0.027(10)
C201 0.075(8) 0.079(6) 0.090(5) 0.008(4) 0.011(5) -0.010(5)
C202 0.087(8) 0.083(6) 0.068(5) -0.005(4) -0.001(4) -0.026(5)
C203 0.098(9) 0.065(6) 0.101(6) -0.015(4) 0.029(5) -0.020(5)
C204 0.081(8) 0.083(6) 0.108(6) 0.030(5) 0.021(5) 0.005(5)
C205 0.091(9) 0.123(8) 0.062(5) -0.001(4) 0.012(5) -0.002(6)
C206 0.074(8) 0.087(6) 0.082(5) -0.014(4) 0.023(5) -0.005(5)

loop_
_atom_type_symbol
_atom_type_description
_atom_type_scat_dispersion_real
_atom_type_scat_dispersion_imag
_atom_type_scat_source
C C 0.0033 0.0016 'International Tables Vol C Tables 4.2.6.8 and 6.1.1.4'
H H 0 0 'International Tables Vol C Tables 4.2.6.8 and 6.1.1.4'
N N 0.0061 0.0033 'International Tables Vol C Tables 4.2.6.8 and 6.1.1.4'
Pd Pd -0.9988 1.0072 'International Tables Vol C Tables 4.2.6.8 and 6.1.1.4'
Cl Cl 0.1484 0.1585 'International Tables Vol C Tables 4.2.6.8 and 6.1.1.4'

loop_
_geom_angle_atom_site_label_1
_geom_angle_atom_site_label_2
_geom_angle_atom_site_label_3
_geom_angle
C98 Pd1 C99 39.2(4)
C98 Pd1 C97 37.2(4)
C99 Pd1 C97 67.2(5)
C98 Pd1 C3 163.8(5)
C99 Pd1 C3 125.6(4)
C97 Pd1 C3 143.6(4)
C98 Pd1 C4 156.0(4)
C99 Pd1 C4 158.0(4)
C97 Pd1 C4 119.8(4)
C3 Pd1 C4 35.8(2)
C98 Pd1 C2 142.9(4)
C99 Pd1 C2 113.3(4)
C97 Pd1 C2 179.3(5)
C3 Pd1 C2 36.6(3)
C4 Pd1 C2 59.9(2)
C98 Pd1 C5 138.4(5)
C99 Pd1 C5 162.1(4)
C97 Pd1 C5 122.1(5)
C3 Pd1 C5 57.8(3)
C4 Pd1 C5 34.8(3)
C2 Pd1 C5 57.3(2)
C98 Pd1 C1 133.7(4)
C99 Pd1 C1 130.8(4)
C97 Pd1 C1 145.2(5)
C3 Pd1 C1 57.3(3)
C4 Pd1 C1 56.9(3)
C2 Pd1 C1 34.1(2)
C5 Pd1 C1 32.7(2)
C198 Pd2 C197 48.1(7)
C198 Pd2 C199 32.1(7)
C197 Pd2 C199 61.3(4)
C198 Pd2 C103 156.5(7)
C197 Pd2 C103 118.3(5)
C199 Pd2 C103 168.83(18)
C198 Pd2 C102 165.2(7)
C197 Pd2 C102 126.1(5)
C199 Pd2 C102 134.51(18)
C103 Pd2 C102 35.4(2)
C198 Pd2 C105 130.3(8)
C197 Pd2 C105 169.0(5)
C199 Pd2 C105 124.23(18)
C103 Pd2 C105 58.5(2)
C102 Pd2 C105 58.5(3)
C198 Pd2 C101 142.5(7)
C197 Pd2 C101 154.7(5)
C199 Pd2 C101 115.96(18)
C103 Pd2 C101 59.1(2)
C102 Pd2 C101 35.7(2)
C105 Pd2 C101 35.0(3)
C198 Pd2 C104 136.1(8)
C197 Pd2 C104 136.4(5)
C199 Pd2 C104 152.98(17)
C103 Pd2 C104 35.4(2)
C102 Pd2 C104 58.5(3)
C105 Pd2 C104 34.6(2)
C101 Pd2 C104 58.2(3)
C96A N1A N1B 93(3)
C96A N1A C96B 54(2)
N1B N1A C96B 39.1(14)
C96B N1B N1A 89(2)
C96B N1B C96A 53(2)
N1A N1B C96A 36.1(13)
C5 C1 C2 109.6(7)
C5 C1 C6 124.2(7)
C2 C1 C6 123.9(7)
C5 C1 Pd1 72.8(4)
C2 C1 Pd1 66.8(4)
C6 C1 Pd1 140.2(5)
C1 C2 C3 106.1(6)
C1 C2 C7 123.7(7)
C3 C2 C7 123.8(7)
C1 C2 Pd1 79.1(4)
C3 C2 Pd1 69.4(4)
C7 C2 Pd1 138.9(5)
C4 C3 C2 108.7(7)
C4 C3 C8 123.9(7)
C2 C3 C8 124.2(6)
C4 C3 Pd1 74.3(4)
C2 C3 Pd1 74.0(4)
C8 C3 Pd1 134.1(5)
C3 C4 C5 107.0(6)
C3 C4 C9 124.5(7)
C5 C4 C9 123.8(7)
C3 C4 Pd1 69.9(4)
C5 C4 Pd1 77.9(4)
C9 C4 Pd1 137.0(5)
C1 C5 C4 108.3(6)
C1 C5 C10 123.9(8)
C4 C5 C10 124.2(7)
C1 C5 Pd1 74.5(4)
C4 C5 Pd1 67.3(4)
C10 C5 Pd1 140.9(4)
C20 C6 C1 105.0(6)
C20 C6 C11 101.1(5)
C1 C6 C11 106.3(6)
C20 C6 C61 112.7(7)
C1 C6 C61 114.7(6)
C11 C6 C61 115.6(6)
C2 C7 C67 118.1(5)
C2 C7 C12 106.3(6)
C67 C7 C12 111.0(6)
C2 C7 C13 105.6(6)
C67 C7 C13 113.1(6)
C12 C7 C13 101.2(6)
C3 C8 C15 106.1(6)
C3 C8 C73 117.8(6)
C15 C8 C73 112.1(7)
C3 C8 C14 106.4(6)
C15 C8 C14 100.9(5)
C73 C8 C14 112.0(6)
C4 C9 C79 116.3(6)
C4 C9 C17 106.3(7)
C79 C9 C17 112.7(6)
C4 C9 C16 106.2(5)
C79 C9 C16 114.2(7)
C17 C9 C16 99.3(5)
C5 C10 C85 116.6(6)
C5 C10 C19 107.0(5)
C85 C10 C19 111.0(7)
C5 C10 C18 106.3(7)
C85 C10 C18 114.4(6)
C19 C10 C18 100.1(5)
C12 C11 C21 120.4(7)
C12 C11 C6 123.5(7)
C21 C11 C6 108.3(7)
C11 C12 C22 119.5(7)
C11 C12 C7 126.1(6)
C22 C12 C7 108.2(7)
C14 C13 C23 118.8(7)
C14 C13 C7 126.5(6)
C23 C13 C7 108.6(7)
C13 C14 C24 120.0(7)
C13 C14 C8 124.0(7)
C24 C14 C8 108.9(7)
C16 C15 C25 119.7(7)
C16 C15 C8 125.6(7)
C25 C15 C8 109.5(6)
C15 C16 C26 120.4(6)
C15 C16 C9 123.4(7)
C26 C16 C9 109.2(6)
C18 C17 C27 118.7(7)
C18 C17 C9 125.2(7)
C27 C17 C9 109.9(7)
C17 C18 C28 120.0(7)
C17 C18 C10 123.7(7)
C28 C18 C10 109.5(7)
C20 C19 C29 120.7(7)
C20 C19 C10 123.0(7)
C29 C19 C10 109.3(6)
C19 C20 C30 119.0(7)
C19 C20 C6 126.0(7)
C30 C20 C6 109.8(6)
C31 C21 C30 116.9(7)
C31 C21 C11 121.3(8)
C30 C21 C11 110.4(6)
C32 C22 C23 119.5(7)
C32 C22 C12 120.4(8)
C23 C22 C12 109.2(7)
C22 C23 C33 118.0(7)
C22 C23 C13 109.5(6)
C33 C23 C13 122.1(8)
C34 C24 C25 119.5(7)
C34 C24 C14 122.0(8)
C25 C24 C14 108.8(6)
C35 C25 C15 121.5(6)
C35 C25 C24 117.4(7)
C15 C25 C24 108.6(6)
C36 C26 C27 117.3(7)
C36 C26 C16 121.5(6)
C27 C26 C16 110.9(6)
C37 C27 C26 120.6(6)
C37 C27 C17 120.1(7)
C26 C27 C17 107.6(6)
C38 C28 C18 121.2(8)
C38 C28 C29 120.0(7)
C18 C28 C29 108.8(7)
C39 C29 C19 121.5(7)
C39 C29 C28 117.1(7)
C19 C29 C28 109.5(7)
C40 C30 C21 120.2(7)
C40 C30 C20 121.4(6)
C21 C30 C20 107.5(6)
C41 C31 C21 122.4(8)
C41 C31 C32 109.8(8)
C21 C31 C32 117.7(7)
C22 C32 C31 120.6(7)
C22 C32 C42 121.0(9)
C31 C32 C42 108.2(8)
C23 C33 C34 118.4(7)
C23 C33 C43 121.6(9)
C34 C33 C43 109.3(7)
C24 C34 C44 121.9(7)
C24 C34 C33 118.6(7)
C44 C34 C33 108.4(8)
C25 C35 C45 123.5(7)
C25 C35 C36 118.7(6)
C45 C35 C36 106.2(6)
C26 C36 C46 122.7(7)
C26 C36 C35 118.1(7)
C46 C36 C35 109.3(6)
C27 C37 C38 120.6(7)
C27 C37 C47 120.3(7)
C38 C37 C47 109.2(6)
C37 C38 C28 119.3(7)
C37 C38 C48 111.1(7)
C28 C38 C48 119.9(8)
C49 C39 C29 122.4(8)
C49 C39 C40 109.2(6)
C29 C39 C40 117.4(7)
C30 C40 C50 122.7(7)
C30 C40 C39 120.1(7)
C50 C40 C39 106.9(7)
C50 C41 C31 119.4(7)
C50 C41 C51 124.6(8)
C31 C41 C51 109.4(8)
C43 C42 C32 120.5(8)
C43 C42 C51 124.6(8)
C32 C42 C51 109.5(9)
C42 C43 C33 119.4(8)
C42 C43 C52 125.8(8)
C33 C43 C52 108.3(9)
C45 C44 C34 120.3(7)
C45 C44 C52 124.2(7)
C34 C44 C52 109.2(7)
C44 C45 C35 117.5(7)
C44 C45 C53 124.3(8)
C35 C45 C53 112.3(6)
C47 C46 C36 119.5(6)
C47 C46 C53 123.8(7)
C36 C46 C53 109.8(7)
C46 C47 C37 119.4(7)
C46 C47 C54 126.4(7)
C37 C47 C54 108.1(7)
C49 C48 C38 120.3(7)
C49 C48 C54 126.0(7)
C38 C48 C54 106.5(7)
C48 C49 C39 120.1(7)
C48 C49 C55 124.7(8)
C39 C49 C55 109.7(7)
C41 C50 C40 118.3(7)
C41 C50 C55 123.5(8)
C40 C50 C55 111.6(7)
C56 C51 C42 107.9(9)
C56 C51 C41 108.0(7)
C42 C51 C41 100.0(6)
C56 C51 C91 114.7(7)
C42 C51 C91 114.1(7)
C41 C51 C91 111.0(8)
C57 C52 C43 108.2(8)
C57 C52 C44 107.0(7)
C43 C52 C44 101.4(6)
C57 C52 C92 112.8(7)
C43 C52 C92 112.7(6)
C44 C52 C92 113.9(8)
C45 C53 C58 107.7(7)
C45 C53 C94 116.0(7)
C58 C53 C94 113.7(7)
C45 C53 C46 99.5(6)
C58 C53 C46 106.1(7)
C94 C53 C46 112.5(6)
C95 C54 C47 116.2(7)
C95 C54 C59 113.5(6)
C47 C54 C59 106.7(7)
C95 C54 C48 112.3(7)
C47 C54 C48 101.8(6)
C59 C54 C48 105.2(7)
C60 C55 C50 107.8(7)
C60 C55 C49 105.6(7)
C50 C55 C49 99.4(6)
C60 C55 C93 114.2(7)
C50 C55 C93 114.4(8)
C49 C55 C93 114.1(7)
C60 C56 C51 122.8(10)
C60 C56 C57 108.1(8)
C51 C56 C57 122.5(9)
C60 C56 C96A 101.2(10)
C51 C56 C96A 102.5(12)
C57 C56 C96A 91.3(13)
C58 C57 C52 124.7(10)
C58 C57 C56 106.5(8)
C52 C57 C56 122.3(8)
C58 C57 C96B 99.9(10)
C52 C57 C96B 105.7(10)
C56 C57 C96B 88.1(13)
C57 C58 C59 108.1(9)
C57 C58 C53 122.9(9)
C59 C58 C53 126.0(7)
C60 C59 C58 110.5(8)
C60 C59 C54 123.2(8)
C58 C59 C54 121.6(8)
C60 C59 C96C 96.1(11)
C58 C59 C96C 99.6(12)
C54 C59 C96C 96.2(11)
C59 C60 C56 106.6(9)
C59 C60 C55 126.1(7)
C56 C60 C55 124.1(9)
C62 C61 C66 119.1(8)
C62 C61 C6 119.9(7)
C66 C61 C6 120.9(8)
C61 C62 C63 121.3(9)
C64 C63 C62 118.7(10)
C65 C64 C63 120.7(9)
C64 C65 C66 119.8(8)
C61 C66 C65 120.3(9)
C68 C67 C72 117.1(8)
C68 C67 C7 121.7(8)
C72 C67 C7 120.9(8)
C67 C68 C69 121.3(9)
C70 C69 C68 121.8(9)
C69 C70 C71 117.5(9)
C72 C71 C70 119.9(9)
C71 C72 C67 122.4(9)
C74 C73 C78 117.7(8)
C74 C73 C8 122.3(7)
C78 C73 C8 119.9(7)
C73 C74 C75 121.9(8)
C76 C75 C74 119.9(9)
C75 C76 C77 119.6(9)
C78 C77 C76 120.1(8)
C77 C78 C73 120.8(8)
C80 C79 C84 117.2(7)
C80 C79 C9 123.1(7)
C84 C79 C9 119.7(8)
C81 C80 C79 121.7(8)
C80 C81 C82 119.4(10)
C83 C82 C81 120.2(8)
C82 C83 C84 119.0(9)
C83 C84 C79 122.6(10)
C86 C85 C90 117.5(7)
C86 C85 C10 122.9(7)
C90 C85 C10 119.2(7)
C85 C86 C87 122.0(8)
C88 C87 C86 118.9(9)
C89 C88 C87 119.9(8)
C88 C89 C90 121.3(9)
C89 C90 C85 120.2(8)
N1A C96A C96B 90(3)
N1A C96A C56 178(3)
C96B C96A C56 89(2)
N1A C96A N1B 51(2)
C96B C96A N1B 38.5(13)
C56 C96A N1B 128(2)
N1B C96B C96A 89(3)
N1B C96B C57 179(3)
C96A C96B C57 91(2)
N1B C96B N1A 52.2(19)
C96A C96B N1A 36.7(14)
C57 C96B N1A 128(2)
N1C C96C C59 176(3)
C98 C97 Pd1 68.1(6)
C97 C98 C99 118.1(14)
C97 C98 Pd1 74.7(7)
C99 C98 Pd1 72.5(6)
C98 C99 Pd1 68.3(7)
C105 C101 C102 107.2(6)
C105 C101 C106 125.9(6)
C102 C101 C106 123.1(6)
C105 C101 Pd2 72.4(4)
C102 C101 Pd2 71.9(4)
C106 C101 Pd2 138.3(6)
C103 C102 C101 107.8(6)
C103 C102 C107 123.9(6)
C101 C102 C107 124.5(6)
C103 C102 Pd2 72.0(4)
C101 C102 Pd2 72.5(4)
C107 C102 Pd2 138.5(6)
C102 C103 C104 107.8(6)
C102 C103 C108 124.4(6)
C104 C103 C108 123.2(6)
C102 C103 Pd2 72.6(4)
C104 C103 Pd2 74.0(4)
C108 C103 Pd2 138.3(5)
C105 C104 C103 107.6(6)
C105 C104 C109 125.8(6)
C103 C104 C109 124.0(6)
C105 C104 Pd2 71.5(4)
C103 C104 Pd2 70.6(4)
C109 C104 Pd2 137.7(5)
C104 C105 C101 109.5(6)
C104 C105 C110 123.4(6)
C101 C105 C110 122.9(6)
C104 C105 Pd2 73.9(4)
C101 C105 Pd2 72.6(4)
C110 C105 Pd2 138.5(6)
C101 C106 C161 117.2(7)
C101 C106 C111 107.7(6)
C161 C106 C111 113.8(6)
C101 C106 C120 105.2(6)
C161 C106 C120 112.1(5)
C111 C106 C120 99.1(6)
C102 C107 C167 117.0(7)
C102 C107 C113 105.9(6)
C167 C107 C113 114.5(5)
C102 C107 C112 105.9(5)
C167 C107 C112 111.2(6)
C113 C107 C112 100.7(6)
C103 C108 C173 116.2(6)
C103 C108 C114 105.7(6)
C173 C108 C114 112.8(6)
C103 C108 C115 106.5(5)
C173 C108 C115 115.0(6)
C114 C108 C115 98.9(6)
C104 C109 C116 106.6(6)
C104 C109 C179 114.1(6)
C116 C109 C179 115.1(6)
C104 C109 C117 105.3(6)
C116 C109 C117 101.4(6)
C179 C109 C117 113.1(6)
C105 C110 C118 106.0(6)
C105 C110 C185 115.1(7)
C118 C110 C185 112.7(6)
C105 C110 C119 106.4(6)
C118 C110 C119 100.3(7)
C185 C110 C119 114.9(6)
C112 C111 C121 118.0(7)
C112 C111 C106 124.0(7)
C121 C111 C106 111.3(6)
C111 C112 C122 119.9(7)
C111 C112 C107 124.3(7)
C122 C112 C107 108.8(6)
C114 C113 C123 119.6(7)
C114 C113 C107 124.5(7)
C123 C113 C107 109.8(6)
C113 C114 C124 118.6(8)
C113 C114 C108 124.9(7)
C124 C114 C108 109.9(7)
C116 C115 C125 119.7(7)
C116 C115 C108 124.0(7)
C125 C115 C108 110.9(7)
C115 C116 C126 117.7(7)
C115 C116 C109 124.4(7)
C126 C116 C109 109.8(6)
C118 C117 C127 119.3(8)
C118 C117 C109 124.0(7)
C127 C117 C109 108.4(6)
C117 C118 C128 118.8(8)
C117 C118 C110 125.2(7)
C128 C118 C110 110.1(7)
C120 C119 C129 118.7(8)
C120 C119 C110 124.7(7)
C129 C119 C110 109.0(7)
C119 C120 C130 121.1(7)
C119 C120 C106 124.3(7)
C130 C120 C106 109.0(6)
C131 C121 C111 123.2(6)
C131 C121 C130 119.0(7)
C111 C121 C130 107.0(7)
C132 C122 C112 122.8(6)
C132 C122 C123 116.3(7)
C112 C122 C123 109.9(7)
C133 C123 C113 121.8(7)
C133 C123 C122 120.8(7)
C113 C123 C122 107.8(7)
C134 C124 C114 121.8(7)
C134 C124 C125 118.0(7)
C114 C124 C125 107.9(8)
C135 C125 C115 122.6(7)
C135 C125 C124 119.6(8)
C115 C125 C124 109.1(7)
C136 C126 C127 119.2(8)
C136 C126 C116 122.9(7)
C127 C126 C116 108.3(8)
C137 C127 C126 118.6(8)
C137 C127 C117 122.0(7)
C126 C127 C117 110.0(7)
C138 C128 C129 118.5(8)
C138 C128 C118 122.0(7)
C129 C128 C118 108.4(7)
C139 C129 C128 118.6(8)
C139 C129 C119 121.5(7)
C128 C129 C119 109.6(7)
C120 C130 C140 120.8(7)
C120 C130 C121 110.8(6)
C140 C130 C121 117.9(8)
C121 C131 C141 124.7(7)
C121 C131 C132 119.9(7)
C141 C131 C132 105.8(7)
C122 C132 C142 122.2(7)
C122 C132 C131 116.3(8)
C142 C132 C131 110.5(7)
C123 C133 C134 119.4(8)
C123 C133 C143 121.3(7)
C134 C133 C143 108.9(7)
C124 C134 C133 118.7(7)
C124 C134 C144 121.5(8)
C133 C134 C144 109.5(7)
C125 C135 C136 118.6(8)
C125 C135 C145 120.8(7)
C136 C135 C145 109.7(7)
C126 C136 C146 121.9(7)
C126 C136 C135 118.2(7)
C146 C136 C135 108.1(8)
C127 C137 C147 122.1(7)
C127 C137 C138 117.6(8)
C147 C137 C138 108.8(8)
C128 C138 C148 122.4(8)
C128 C138 C137 120.1(8)
C148 C138 C137 108.2(8)
C129 C139 C149 121.6(8)
C129 C139 C140 118.0(8)
C149 C139 C140 110.2(8)
C130 C140 C139 119.7(8)
C130 C140 C150 121.6(7)
C139 C140 C150 107.9(8)
C150 C141 C131 116.2(8)
C150 C141 C151 124.3(8)
C131 C141 C151 112.0(6)
C143 C142 C132 120.9(7)
C143 C142 C151 124.6(7)
C132 C142 C151 108.6(6)
C142 C143 C133 118.5(7)
C142 C143 C152 126.1(7)
C133 C143 C152 108.5(6)
C145 C144 C134 119.6(8)
C145 C144 C152 124.9(7)
C134 C144 C152 108.0(7)
C144 C145 C135 120.3(8)
C144 C145 C153 124.1(8)
C135 C145 C153 108.5(7)
C147 C146 C136 119.7(8)
C147 C146 C153 122.2(8)
C136 C146 C153 111.1(6)
C146 C147 C137 118.3(8)
C146 C147 C154 126.9(8)
C137 C147 C154 109.8(7)
C149 C148 C138 118.8(8)
C149 C148 C154 125.8(9)
C138 C148 C154 108.9(8)
C148 C149 C139 119.9(9)
C148 C149 C155 124.7(8)
C139 C149 C155 109.5(8)
C141 C150 C140 120.6(8)
C141 C150 C155 123.0(8)
C140 C150 C155 109.2(7)
C156 C151 C141 107.4(6)
C156 C151 C191 114.6(7)
C141 C151 C191 114.6(6)
C156 C151 C142 106.2(6)
C141 C151 C142 100.7(6)
C191 C151 C142 112.1(6)
C143 C152 C144 102.6(7)
C143 C152 C192 112.7(7)
C144 C152 C192 114.0(6)
C143 C152 C157 107.5(6)
C144 C152 C157 106.0(6)
C192 C152 C157 113.3(7)
C158 C153 C146 108.6(6)
C158 C153 C193 115.0(8)
C146 C153 C193 113.3(7)
C158 C153 C145 107.1(6)
C146 C153 C145 99.9(7)
C193 C153 C145 111.7(6)
C147 C154 C159 109.2(6)
C147 C154 C148 100.8(7)
C159 C154 C148 108.7(7)
C147 C154 C194 111.2(7)
C159 C154 C194 114.1(8)
C148 C154 C194 112.1(6)
C160 C155 C149 107.2(7)
C160 C155 C150 107.7(6)
C149 C155 C150 100.3(7)
C160 C155 C195 112.9(8)
C149 C155 C195 114.1(6)
C150 C155 C195 113.7(7)
C160 C156 C157 108.3(7)
C160 C156 C151 124.3(7)
C157 C156 C151 124.9(6)
C158 C157 C156 109.7(7)
C158 C157 C152 125.0(7)
C156 C157 C152 121.1(7)
C157 C158 C153 124.8(7)
C157 C158 C159 107.9(7)
C153 C158 C159 123.8(7)
C160 C159 C158 105.1(7)
C160 C159 C154 121.7(7)
C158 C159 C154 120.7(8)
C160 C159 C196 100.9(9)
C158 C159 C196 99.0(8)
C154 C159 C196 105.0(8)
C156 C160 C159 108.7(6)
C156 C160 C155 123.9(7)
C159 C160 C155 123.7(7)
C166 C161 C162 116.6(8)
C166 C161 C106 124.1(8)
C162 C161 C106 119.3(7)
C163 C162 C161 120.2(9)
C162 C163 C164 121.3(10)
C165 C164 C163 119.1(9)
C164 C165 C166 120.6(9)
C161 C166 C165 122.1(9)
C168 C167 C172 117.9(7)
C168 C167 C107 121.5(6)
C172 C167 C107 120.5(7)
C169 C168 C167 121.0(7)
C168 C169 C170 119.9(9)
C171 C170 C169 119.7(8)
C170 C171 C172 121.2(8)
C171 C172 C167 120.3(8)
C178 C173 C174 118.2(8)
C178 C173 C108 121.4(7)
C174 C173 C108 120.3(7)
C173 C174 C175 121.3(8)
C176 C175 C174 120.4(9)
C175 C176 C177 119.4(8)
C176 C177 C178 120.6(8)
C173 C178 C177 120.1(8)
C180 C179 C184 117.0(9)
C180 C179 C109 121.1(7)
C184 C179 C109 121.8(8)
C179 C180 C181 122.8(9)
C182 C181 C180 119.0(9)
C183 C182 C181 120.3(10)
C182 C183 C184 120.7(10)
C179 C184 C183 119.9(10)
C186 C185 C190 119.0(9)
C186 C185 C110 119.3(8)
C190 C185 C110 121.7(8)
C185 C186 C187 121.5(10)
C188 C187 C186 119.4(11)
C187 C188 C189 119.8(11)
C188 C189 C190 120.7(10)
C185 C190 C189 119.5(10)
N2 C196 C159 177.6(16)
C198 C197 Pd2 61.8(7)
C199 C198 C197 101.5(18)
C199 C198 Pd2 89.3(10)
C197 C198 Pd2 70.1(8)
C198 C199 Pd2 58.6(7)
C202 C201 C206 120.8(9)
C202 C201 Cl1 121.0(8)
C206 C201 Cl1 118.2(8)
C201 C202 C203 120.6(9)
C202 C203 C204 118.5(9)
C205 C204 C203 120.2(10)
C204 C205 C206 120.3(9)
C205 C206 C201 119.3(9)
C212 C207 C208 122.1(13)
C212 C207 Cl2 117.7(11)
C208 C207 Cl2 120.2(11)
C207 C208 C209 121.4(13)
C210 C209 C208 119.8(16)
C209 C210 C211 116.7(15)
C212 C211 C210 119.8(15)
C211 C212 C207 119.2(15)

loop_
_geom_bond_atom_site_label_1
_geom_bond_atom_site_label_2
_geom_bond_distance
Pd1 C98 2.074(10)
Pd1 C99 2.130(11)
Pd1 C97 2.156(9)
Pd1 C3 2.275(6)
Pd1 C4 2.331(7)
Pd1 C2 2.335(7)
Pd1 C5 2.472(7)
Pd1 C1 2.494(7)
Pd2 C198 1.973(15)
Pd2 C197 2.105(12)
Pd2 C199 2.3123(7)
Pd2 C103 2.347(8)
Pd2 C102 2.354(8)
Pd2 C105 2.360(7)
Pd2 C101 2.363(8)
Pd2 C104 2.392(7)
Cl1 C201 1.747(10)
Cl2 C207 1.692(12)
N1A C96A 1.11(3)
N1A N1B 1.46(3)
N1A C96B 1.85(4)
N1B C96B 1.17(3)
N1B C96A 1.87(4)
N1C C96C 1.17(3)
N2 C196 1.241(19)
C1 C5 1.399(10)
C1 C2 1.423(11)
C1 C6 1.528(11)
C2 C3 1.450(11)
C2 C7 1.526(9)
C3 C4 1.418(9)
C3 C8 1.512(10)
C4 C5 1.442(11)
C4 C9 1.503(10)
C5 C10 1.505(10)
C6 C20 1.524(10)
C6 C11 1.546(9)
C6 C61 1.563(10)
C7 C67 1.528(10)
C7 C12 1.537(11)
C7 C13 1.548(11)
C8 C15 1.544(10)
C8 C73 1.549(11)
C8 C14 1.551(9)
C9 C79 1.520(9)
C9 C17 1.552(11)
C9 C16 1.580(10)
C10 C85 1.528(9)
C10 C19 1.549(10)
C10 C18 1.558(10)
C11 C12 1.366(11)
C11 C21 1.439(10)
C12 C22 1.460(10)
C13 C14 1.359(11)
C13 C23 1.440(10)
C14 C24 1.459(11)
C15 C16 1.344(10)
C15 C25 1.448(9)
C16 C26 1.434(10)
C17 C18 1.366(10)
C17 C27 1.480(10)
C18 C28 1.434(10)
C19 C20 1.360(10)
C19 C29 1.429(10)
C20 C30 1.459(10)
C21 C31 1.428(11)
C21 C30 1.429(11)
C22 C32 1.405(11)
C22 C23 1.423(12)
C23 C33 1.425(10)
C24 C34 1.390(10)
C24 C25 1.453(10)
C25 C35 1.388(10)
C26 C36 1.400(9)
C26 C27 1.428(10)
C27 C37 1.390(10)
C28 C38 1.408(10)
C28 C29 1.439(11)
C29 C39 1.423(9)
C30 C40 1.380(10)
C31 C41 1.422(11)
C31 C32 1.433(12)
C32 C42 1.443(11)
C33 C34 1.440(12)
C33 C43 1.441(11)
C34 C44 1.428(10)
C35 C45 1.454(10)
C35 C36 1.463(10)
C36 C46 1.423(10)
C37 C38 1.398(11)
C37 C47 1.453(9)
C38 C48 1.450(10)
C39 C49 1.412(11)
C39 C40 1.451(10)
C40 C50 1.429(10)
C41 C50 1.393(11)
C41 C51 1.547(13)
C42 C43 1.346(12)
C42 C51 1.543(13)
C43 C52 1.526(12)
C44 C45 1.382(10)
C44 C52 1.535(12)
C45 C53 1.495(11)
C46 C47 1.365(11)
C46 C53 1.569(9)
C47 C54 1.533(11)
C48 C49 1.350(11)
C48 C54 1.555(11)
C49 C55 1.547(10)
C50 C55 1.511(11)
C51 C56 1.502(13)
C51 C91 1.568(10)
C52 C57 1.503(13)
C52 C92 1.537(9)
C53 C58 1.502(12)
C53 C94 1.538(10)
C54 C95 1.524(10)
C54 C59 1.546(10)
C55 C60 1.503(13)
C55 C93 1.549(11)
C56 C60 1.447(12)
C56 C57 1.506(13)
C56 C96A 1.76(3)
C57 C58 1.413(11)
C57 C96B 1.77(2)
C58 C59 1.454(12)
C59 C60 1.414(12)
C59 C96C 1.80(4)
C61 C62 1.371(12)
C61 C66 1.385(11)
C62 C63 1.398(12)
C63 C64 1.387(13)
C64 C65 1.367(12)
C65 C66 1.399(11)
C67 C68 1.364(11)
C67 C72 1.383(12)
C68 C69 1.381(11)
C69 C70 1.352(12)
C70 C71 1.411(13)
C71 C72 1.355(11)
C73 C74 1.387(11)
C73 C78 1.410(10)
C74 C75 1.388(12)
C75 C76 1.369(12)
C76 C77 1.414(13)
C77 C78 1.374(12)
C79 C80 1.385(12)
C79 C84 1.396(11)
C80 C81 1.375(11)
C81 C82 1.410(13)
C82 C83 1.367(14)
C83 C84 1.380(11)
C85 C86 1.361(10)
C85 C90 1.396(11)
C86 C87 1.393(11)
C87 C88 1.367(13)
C88 C89 1.350(12)
C89 C90 1.371(11)
C96A C96B 1.49(4)
C97 C98 1.353(16)
C98 C99 1.410(16)
C101 C105 1.420(10)
C101 C102 1.444(9)
C101 C106 1.496(10)
C102 C103 1.431(10)
C102 C107 1.511(10)
C103 C104 1.439(9)
C103 C108 1.510(9)
C104 C105 1.412(9)
C104 C109 1.514(10)
C105 C110 1.516(9)
C106 C161 1.524(11)
C106 C111 1.533(11)
C106 C120 1.571(10)
C107 C167 1.529(10)
C107 C113 1.539(10)
C107 C112 1.563(10)
C108 C173 1.530(10)
C108 C114 1.546(11)
C108 C115 1.546(10)
C109 C116 1.528(10)
C109 C179 1.534(11)
C109 C117 1.548(10)
C110 C118 1.540(11)
C110 C185 1.546(12)
C110 C119 1.555(11)
C111 C112 1.379(9)
C111 C121 1.437(11)
C112 C122 1.431(11)
C113 C114 1.372(10)
C113 C123 1.454(11)
C114 C124 1.442(11)
C115 C116 1.384(10)
C115 C125 1.410(11)
C116 C126 1.449(11)
C117 C118 1.380(10)
C117 C127 1.446(12)
C118 C128 1.455(12)
C119 C120 1.352(10)
C119 C129 1.456(11)
C120 C130 1.410(11)
C121 C131 1.367(11)
C121 C130 1.440(10)
C122 C132 1.409(11)
C122 C123 1.457(10)
C123 C133 1.376(11)
C124 C134 1.412(12)
C124 C125 1.444(11)
C125 C135 1.384(11)
C126 C136 1.371(11)
C126 C127 1.430(10)
C127 C137 1.412(11)
C128 C138 1.376(12)
C128 C129 1.429(11)
C129 C139 1.404(12)
C130 C140 1.411(11)
C131 C141 1.457(11)
C131 C132 1.460(10)
C132 C142 1.428(11)
C133 C134 1.427(10)
C133 C143 1.454(11)
C134 C144 1.444(11)
C135 C136 1.446(10)
C135 C145 1.462(11)
C136 C146 1.443(11)
C137 C147 1.423(12)
C137 C138 1.445(11)
C138 C148 1.435(12)
C139 C149 1.414(12)
C139 C140 1.420(11)
C140 C150 1.452(12)
C141 C150 1.380(10)
C141 C151 1.504(11)
C142 C143 1.359(10)
C142 C151 1.557(10)
C143 C152 1.513(11)
C144 C145 1.341(11)
C144 C152 1.535(11)
C145 C153 1.576(10)
C146 C147 1.384(10)
C146 C153 1.543(12)
C147 C154 1.512(11)
C148 C149 1.363(11)
C148 C154 1.542(12)
C149 C155 1.534(12)
C150 C155 1.533(11)
C151 C156 1.496(11)
C151 C191 1.547(11)
C152 C192 1.538(11)
C152 C157 1.546(9)
C153 C158 1.488(11)
C153 C193 1.556(11)
C154 C159 1.526(12)
C154 C194 1.552(11)
C155 C160 1.506(11)
C155 C195 1.583(11)
C156 C160 1.378(10)
C156 C157 1.479(10)
C157 C158 1.368(11)
C158 C159 1.500(10)
C159 C160 1.489(12)
C159 C196 1.64(2)
C161 C166 1.359(10)
C161 C162 1.429(12)
C162 C163 1.358(12)
C163 C164 1.370(12)
C164 C165 1.350(13)
C165 C166 1.381(12)
C167 C168 1.394(11)
C167 C172 1.398(10)
C168 C169 1.390(11)
C169 C170 1.392(11)
C170 C171 1.353(12)
C171 C172 1.393(11)
C173 C178 1.370(10)
C173 C174 1.388(11)
C174 C175 1.393(11)
C175 C176 1.342(12)
C176 C177 1.384(12)
C177 C178 1.402(11)
C179 C180 1.378(12)
C179 C184 1.407(11)
C180 C181 1.392(13)
C181 C182 1.385(13)
C182 C183 1.351(14)
C183 C184 1.419(14)
C185 C186 1.341(13)
C185 C190 1.375(11)
C186 C187 1.408(14)
C187 C188 1.345(14)
C188 C189 1.362(15)
C189 C190 1.396(13)
C197 C198 1.67(3)
C198 C199 1.23(2)
C201 C202 1.352(13)
C201 C206 1.386(12)
C202 C203 1.369(14)
C203 C204 1.412(13)
C204 C205 1.355(14)
C205 C206 1.366(13)
C207 C212 1.342(15)
C207 C208 1.343(16)
C208 C209 1.477(16)
C209 C210 1.221(17)
C210 C211 1.62(2)
C211 C212 1.318(16)
